data_7247879
loop_
_publ_author_name
'Chen, Chia-Ling'
'Wang, Song-Wei'
'Zhong, Shih-Ying'
'Chen, Jhy-Der'

_publ_section_title
;
 Cd(ii) coordination polymers constructed from tris-pyridyl-tris-amide and
 polycarboxylic acid: synthesis, structures and sensing properties
;
_journal_issue 4
_journal_name_full CrystEngComm
_journal_page_first 431
_journal_page_last 438
_journal_paper_doi 10.1039/D3CE01096A
_journal_volume 26
_journal_year 2024
_chemical_formula_sum 'C41 H36 Cd N6 O9'
_chemical_formula_weight 869.16
_space_group_crystal_system monoclinic
_space_group_IT_number 14
_space_group_name_Hall '-P 2yn'
_space_group_name_H-M_alt 'P 1 21/n 1'
_atom_sites_solution_hydrogens mixed
_audit_creation_method SHELXL-2018/3
_audit_update_record
;
2023-11-01 deposited with the CCDC.	2023-12-18 downloaded from the CCDC.
;
_cell_angle_alpha 90
_cell_angle_beta 108.0009(9)
_cell_angle_gamma 90
_cell_formula_units_Z 4
_cell_length_a 10.6729(2)
_cell_length_b 27.5687(4)
_cell_length_c 13.9401(2)
_cell_measurement_reflns_used 9953
_cell_measurement_temperature 296(2)
_cell_measurement_theta_max 25.99
_cell_measurement_theta_min 2.24
_cell_volume 3900.94(11)
_computing_cell_refinement 'Bruker SAINT'
_computing_data_collection 'Bruker APEX2'
_computing_data_reduction 'Bruker SAINT'
_computing_molecular_graphics 'Bruker SHELXTL'
_computing_publication_material 'Bruker SHELXTL'
_computing_structure_refinement 'SHELXL-2018/3 (Sheldrick, 2018)'
_computing_structure_solution 'SHELXS-97 (Sheldrick 2008)'
_diffrn_ambient_temperature 296(2)
_diffrn_measured_fraction_theta_full 1.000
_diffrn_measured_fraction_theta_max 0.999
_diffrn_measurement_device_type 'Bruker APEX-II CCD'
_diffrn_measurement_method '\f and \w scans'
_diffrn_radiation_type MoK\a
_diffrn_radiation_wavelength 0.71073
_diffrn_reflns_av_R_equivalents 0.0621
_diffrn_reflns_av_unetI/netI 0.0932
_diffrn_reflns_Laue_measured_fraction_full 1.000
_diffrn_reflns_Laue_measured_fraction_max 0.999
_diffrn_reflns_limit_h_max 11
_diffrn_reflns_limit_h_min -14
_diffrn_reflns_limit_k_max 36
_diffrn_reflns_limit_k_min -36
_diffrn_reflns_limit_l_max 18
_diffrn_reflns_limit_l_min -15
_diffrn_reflns_number 38002
_diffrn_reflns_point_group_measured_fraction_full 1.000
_diffrn_reflns_point_group_measured_fraction_max 0.999
_diffrn_reflns_theta_full 25.242
_diffrn_reflns_theta_max 28.309
_diffrn_reflns_theta_min 1.477
_exptl_absorpt_coefficient_mu 0.624
_exptl_absorpt_correction_T_max 0.7457
_exptl_absorpt_correction_T_min 0.6714
_exptl_absorpt_correction_type multi-scan
_exptl_absorpt_process_details 'SADABS V2008/1 (Bruker AXS, 2008)'
_exptl_crystal_colour colourless
_exptl_crystal_density_diffrn 1.480
_exptl_crystal_description plate
_exptl_crystal_F_000 1776
_exptl_crystal_size_max 0.300
_exptl_crystal_size_mid 0.200
_exptl_crystal_size_min 0.100
_refine_diff_density_max 0.713
_refine_diff_density_min -0.511
_refine_diff_density_rms 0.091
_refine_ls_extinction_method none
_refine_ls_goodness_of_fit_ref 1.006
_refine_ls_hydrogen_treatment constr
_refine_ls_matrix_type full
_refine_ls_number_parameters 545
_refine_ls_number_reflns 9706
_refine_ls_number_restraints 0
_refine_ls_restrained_S_all 1.006
_refine_ls_R_factor_all 0.1120
_refine_ls_R_factor_gt 0.0498
_refine_ls_shift/su_max 0.001
_refine_ls_shift/su_mean 0.000
_refine_ls_structure_factor_coef Fsqd
_refine_ls_weighting_details 'w=1/[\s^2^(Fo^2^)+(0.0511P)^2^] where P=(Fo^2^+2Fc^2^)/3'
_refine_ls_weighting_scheme calc
_refine_ls_wR_factor_gt 0.0966
_refine_ls_wR_factor_ref 0.1148
_reflns_Friedel_coverage 0.000
_reflns_number_gt 5760
_reflns_number_total 9706
_reflns_threshold_expression 'I > 2\s(I)'
_cod_data_source_file d3ce01096a2.cif
_cod_data_source_block 2
_cod_depositor_comments
;
The following automatic conversions were performed:

data item '_exptl_absorpt_correction_type' value 'multi_scan' was
changed to 'multi-scan' in accordance with the
/home/data/users/saulius/crontab/automatic-downloads/rss-feeds/RSC/lib/dictionaries/cif_core.dic
dictionary named 'cif_core.dic' version 2.4.2 last updated on
2011-04-26.

Automatic conversion script
Id: cif_fix_values 8170 2020-07-09 18:12:32Z antanas 

 Adding full bibliography for 7247877--7247879.cif.
;
_cod_original_cell_volume 3900.93(11)
_cod_original_sg_symbol_H-M 'P 21/n'
_cod_database_code 7247879
_shelx_shelxl_version_number 2018/3
_shelx_space_group_comment
; 
The symmetry employed for this shelxl refinement is uniquely defined 
by the following loop, which should always be used as a source of 
symmetry information in preference to the above space-group names. 
They are only intended as comments. 
;
_shelx_estimated_absorpt_t_min 0.835
_shelx_estimated_absorpt_t_max 0.940

loop_
_space_group_symop_operation_xyz
'x, y, z'
'-x+1/2, y+1/2, -z+1/2'
'-x, -y, -z'
'x-1/2, -y-1/2, z-1/2'

loop_
_atom_site_label
_atom_site_type_symbol
_atom_site_fract_x
_atom_site_fract_y
_atom_site_fract_z
_atom_site_U_iso_or_equiv
_atom_site_adp_type
_atom_site_occupancy
_atom_site_site_symmetry_order
_atom_site_calc_flag
_atom_site_refinement_flags_posn
_atom_site_refinement_flags_adp
_atom_site_refinement_flags_occupancy
_atom_site_disorder_assembly
_atom_site_disorder_group
Cd Cd 0.98956(2) 0.04495(2) 0.30896(2) 0.02859(9) Uani 1 1 d . . . . .
O1 O 0.5514(3) 0.19148(10) 0.2839(2) 0.0622(9) Uani 1 1 d . . . . .
O2 O 0.2094(4) 0.14958(11) 0.5609(2) 0.0765(10) Uani 1 1 d . . . . .
O3 O 0.4518(3) 0.35954(10) 0.3778(2) 0.0627(9) Uani 1 1 d . . . . .
O4 O 1.1299(2) 0.10222(9) 0.2452(2) 0.0512(8) Uani 1 1 d . . . . .
O5 O 0.9426(2) 0.12668(8) 0.26103(19) 0.0406(6) Uani 1 1 d . . . . .
O6 O 1.3154(3) 0.49747(9) 0.1674(2) 0.0467(7) Uani 1 1 d . . . . .
O7 O 1.4728(2) 0.46459(8) 0.11849(19) 0.0391(6) Uani 1 1 d . . . . .
O8 O 1.0551(3) 0.07409(9) 0.47030(19) 0.0491(7) Uani 1 1 d . . . . .
H8B H 1.032184 0.103689 0.468817 0.059 Uiso 1 1 d R U . . .
H8C H 1.138693 0.073050 0.492577 0.059 Uiso 1 1 d R U . . .
O9 O 0.7207(3) 0.17946(10) 0.1752(2) 0.0608(9) Uani 1 1 d . . . . .
H9C H 0.789089 0.163400 0.206523 0.073 Uiso 1 1 d R U . . .
H9D H 0.664579 0.176390 0.206703 0.073 Uiso 1 1 d R U . . .
N1 N 0.7706(3) 0.03880(10) 0.3220(2) 0.0346(7) Uani 1 1 d . . . . .
N2 N 0.3962(3) 0.13489(11) 0.2730(2) 0.0364(7) Uani 1 1 d . . . . .
H2A H 0.328331 0.126626 0.290070 0.044 Uiso 1 1 calc R U . . .
N3 N 0.2081(3) 0.21955(12) 0.6394(2) 0.0450(9) Uani 1 1 d . . . . .
H3A H 0.221516 0.250333 0.640382 0.054 Uiso 1 1 calc R U . . .
N5 N 0.2638(3) 0.37069(11) 0.4148(2) 0.0438(8) Uani 1 1 d . . . . .
H5A H 0.208053 0.358376 0.441170 0.053 Uiso 1 1 calc R U . . .
N6 N 0.3990(3) 0.47967(11) 0.6404(2) 0.0380(8) Uani 1 1 d . . . . .
C1 C 0.7417(4) 0.00838(14) 0.3857(3) 0.0446(10) Uani 1 1 d . . . . .
H1A H 0.807721 -0.011834 0.424635 0.054 Uiso 1 1 calc R U . . .
C2 C 0.6180(4) 0.00543(15) 0.3968(3) 0.0547(12) Uani 1 1 d . . . . .
H2B H 0.600976 -0.016482 0.441976 0.066 Uiso 1 1 calc R U . . .
C3 C 0.5204(4) 0.03544(15) 0.3400(3) 0.0468(11) Uani 1 1 d . . . . .
H3B H 0.436267 0.034003 0.346430 0.056 Uiso 1 1 calc R U . . .
C4 C 0.5474(3) 0.06758(12) 0.2737(3) 0.0322(8) Uani 1 1 d . . . . .
C5 C 0.6735(3) 0.06760(13) 0.2678(3) 0.0329(9) Uani 1 1 d . . . . .
H5B H 0.692783 0.089139 0.222951 0.040 Uiso 1 1 calc R U . . .
C6 C 0.4451(3) 0.10186(13) 0.2112(3) 0.0383(9) Uani 1 1 d . . . . .
H6B H 0.482747 0.120581 0.167979 0.046 Uiso 1 1 calc R U . . .
H6C H 0.371905 0.083293 0.168272 0.046 Uiso 1 1 calc R U . . .
C7 C 0.4533(3) 0.17740(14) 0.3040(3) 0.0378(9) Uani 1 1 d . . . . .
C8 C 0.3923(3) 0.20812(13) 0.3660(3) 0.0335(9) Uani 1 1 d . . . . .
C9 C 0.3320(3) 0.18870(13) 0.4316(3) 0.0344(9) Uani 1 1 d . . . . .
H9A H 0.324021 0.155224 0.435486 0.041 Uiso 1 1 calc R U . . .
C10 C 0.2829(3) 0.21851(13) 0.4921(3) 0.0341(9) Uani 1 1 d . . . . .
C11 C 0.2898(3) 0.26841(13) 0.4831(3) 0.0352(9) Uani 1 1 d . . . . .
H11A H 0.254586 0.288484 0.521859 0.042 Uiso 1 1 calc R U . . .
C12 C 0.3486(3) 0.28869(13) 0.4167(3) 0.0327(9) Uani 1 1 d . . . . .
C13 C 0.4019(3) 0.25835(13) 0.3600(3) 0.0366(9) Uani 1 1 d . . . . .
H13A H 0.444662 0.271755 0.317419 0.044 Uiso 1 1 calc R U . . .
C14 C 0.2294(4) 0.19335(14) 0.5664(3) 0.0407(10) Uani 1 1 d . . . . .
C15 C 0.1625(4) 0.19795(16) 0.7183(3) 0.0539(12) Uani 1 1 d . . . . .
H15A H 0.107332 0.221194 0.738647 0.065 Uiso 1 1 calc R U . A 1
H15B H 0.108730 0.169808 0.690931 0.065 Uiso 1 1 calc R U . A 1
N4 N 0.4264(17) 0.1282(9) 0.8912(10) 0.194(8) Uani 0.744(9) 1 d . . P B 1
C16 C 0.2654(7) 0.1838(4) 0.8032(6) 0.057(2) Uani 0.744(9) 1 d . . P B 1
C17 C 0.3154(8) 0.2162(4) 0.8826(6) 0.090(3) Uani 0.744(9) 1 d . . P B 1
H17A H 0.277996 0.246870 0.879932 0.108 Uiso 0.744(9) 1 calc R U P B 1
C18 C 0.4201(11) 0.2032(6) 0.9650(7) 0.127(5) Uani 0.744(9) 1 d . . P B 1
H18A H 0.455718 0.224450 1.018352 0.153 Uiso 0.744(9) 1 calc R U P B 1
C19 C 0.4659(14) 0.1597(9) 0.9639(12) 0.125(5) Uani 0.744(9) 1 d . . P B 1
H19A H 0.533682 0.150070 1.020544 0.150 Uiso 0.744(9) 1 calc R U P B 1
C20 C 0.3315(13) 0.1427(7) 0.8155(10) 0.125(5) Uani 0.744(9) 1 d . . P B 1
H20A H 0.305621 0.121212 0.761514 0.150 Uiso 0.744(9) 1 calc R U P B 1
N4' N 0.481(2) 0.1379(13) 0.933(3) 0.074(5) Uani 0.256(9) 1 d . . P B 2
C16' C 0.278(3) 0.1560(16) 0.801(3) 0.074(5) Uani 0.256(9) 1 d . . P B 2
C17' C 0.2558(19) 0.1130(8) 0.7824(15) 0.057(6) Uani 0.256(9) 1 d . . P B 2
H17B H 0.181931 0.102338 0.731478 0.068 Uiso 0.256(9) 1 calc R U P B 2
C18' C 0.352(2) 0.0792(9) 0.845(2) 0.081(8) Uani 0.256(9) 1 d . . P B 2
H18B H 0.344634 0.045793 0.836252 0.097 Uiso 0.256(9) 1 calc R U P B 2
C19' C 0.454(2) 0.1002(11) 0.9168(19) 0.074(5) Uani 0.256(9) 1 d . . P B 2
H19B H 0.511088 0.078357 0.959812 0.089 Uiso 0.256(9) 1 calc R U P B 2
C20' C 0.3922(19) 0.1747(11) 0.871(2) 0.074(5) Uani 0.256(9) 1 d . . P B 2
H20B H 0.410207 0.207700 0.877986 0.089 Uiso 0.256(9) 1 calc R U P B 2
C21 C 0.3619(4) 0.34285(14) 0.4022(3) 0.0402(10) Uani 1 1 d . . . . .
C22 C 0.2522(4) 0.42145(14) 0.3841(3) 0.0502(11) Uani 1 1 d . . . . .
H22A H 0.159626 0.428534 0.351950 0.060 Uiso 1 1 calc R U . . .
H22B H 0.296631 0.425634 0.333561 0.060 Uiso 1 1 calc R U . . .
C23 C 0.3061(4) 0.45823(13) 0.4657(3) 0.0367(9) Uani 1 1 d . . . . .
C24 C 0.3151(4) 0.50616(14) 0.4389(3) 0.0485(11) Uani 1 1 d . . . . .
H24A H 0.288123 0.515192 0.371337 0.058 Uiso 1 1 calc R U . . .
C25 C 0.3644(4) 0.54050(15) 0.5132(4) 0.0556(12) Uani 1 1 d . . . . .
H25A H 0.369909 0.572940 0.496608 0.067 Uiso 1 1 calc R U . . .
C26 C 0.4053(4) 0.52560(14) 0.6120(3) 0.0479(11) Uani 1 1 d . . . . .
H26A H 0.439060 0.548753 0.661855 0.058 Uiso 1 1 calc R U . . .
C27 C 0.3490(4) 0.44702(13) 0.5664(3) 0.0366(9) Uani 1 1 d . . . . .
H27A H 0.343364 0.414876 0.584853 0.044 Uiso 1 1 calc R U . . .
C28 C 1.0464(3) 0.13411(13) 0.2377(3) 0.0344(9) Uani 1 1 d . . . . .
C29 C 1.0672(3) 0.18351(12) 0.1994(3) 0.0304(8) Uani 1 1 d . . . . .
C30 C 1.1264(3) 0.18835(12) 0.1247(3) 0.0332(9) Uani 1 1 d . . . . .
H30A H 1.147836 0.160863 0.094392 0.040 Uiso 1 1 calc R U . . .
C31 C 1.1540(3) 0.23403(12) 0.0948(3) 0.0352(9) Uani 1 1 d . . . . .
H31A H 1.192079 0.236908 0.043368 0.042 Uiso 1 1 calc R U . . .
C32 C 1.1255(3) 0.27571(12) 0.1408(3) 0.0307(8) Uani 1 1 d . . . . .
C33 C 1.0623(3) 0.27027(13) 0.2139(3) 0.0340(9) Uani 1 1 d . . . . .
H33A H 1.040040 0.297582 0.244206 0.041 Uiso 1 1 calc R U . . .
C34 C 1.0325(3) 0.22489(13) 0.2416(3) 0.0349(9) Uani 1 1 d . . . . .
H34A H 0.988470 0.221935 0.289330 0.042 Uiso 1 1 calc R U . . .
C35 C 1.1727(3) 0.32440(12) 0.1201(3) 0.0313(8) Uani 1 1 d . . . . .
C36 C 1.2920(4) 0.32847(13) 0.1011(3) 0.0455(11) Uani 1 1 d . . . . .
H36A H 1.334675 0.300699 0.089468 0.055 Uiso 1 1 calc R U . . .
C37 C 1.3482(4) 0.37334(13) 0.0991(3) 0.0437(10) Uani 1 1 d . . . . .
H37A H 1.428329 0.375220 0.085978 0.052 Uiso 1 1 calc R U . . .
C38 C 1.2891(3) 0.41526(12) 0.1159(3) 0.0296(8) Uani 1 1 d . . . . .
C39 C 1.1655(3) 0.41148(12) 0.1284(3) 0.0367(9) Uani 1 1 d . . . . .
H39A H 1.121048 0.439455 0.136342 0.044 Uiso 1 1 calc R U . . .
C40 C 1.1075(3) 0.36671(12) 0.1291(3) 0.0367(9) Uani 1 1 d . . . . .
H40A H 1.023585 0.364997 0.135809 0.044 Uiso 1 1 calc R U . . .
C41 C 1.3615(4) 0.46226(12) 0.1332(3) 0.0314(8) Uani 1 1 d . . . . .

loop_
_atom_site_aniso_label
_atom_site_aniso_U_11
_atom_site_aniso_U_22
_atom_site_aniso_U_33
_atom_site_aniso_U_23
_atom_site_aniso_U_13
_atom_site_aniso_U_12
Cd 0.03002(14) 0.02082(13) 0.03693(16) 0.00583(13) 0.01328(11) 0.00409(12)
O1 0.0528(18) 0.0556(19) 0.097(2) -0.0254(18) 0.0514(18) -0.0164(15)
O2 0.132(3) 0.0442(19) 0.071(2) -0.0179(17) 0.057(2) -0.039(2)
O3 0.067(2) 0.0455(18) 0.090(2) 0.0040(17) 0.0448(18) -0.0114(16)
O4 0.0360(15) 0.0260(14) 0.092(2) 0.0180(15) 0.0197(15) 0.0037(12)
O5 0.0384(15) 0.0302(14) 0.0560(17) 0.0117(13) 0.0186(13) -0.0026(12)
O6 0.0534(17) 0.0255(15) 0.067(2) -0.0130(14) 0.0278(15) -0.0119(12)
O7 0.0398(15) 0.0292(15) 0.0518(18) -0.0049(12) 0.0191(13) -0.0099(11)
O8 0.0604(18) 0.0379(16) 0.0467(18) -0.0031(13) 0.0131(14) -0.0016(14)
O9 0.0570(19) 0.058(2) 0.081(2) 0.0274(17) 0.0408(17) 0.0127(15)
N1 0.0327(17) 0.0295(17) 0.045(2) 0.0033(15) 0.0164(15) 0.0012(14)
N2 0.0255(16) 0.0368(18) 0.050(2) -0.0053(16) 0.0164(14) 0.0019(14)
N3 0.059(2) 0.040(2) 0.047(2) -0.0065(17) 0.0331(18) -0.0113(17)
N5 0.060(2) 0.0321(19) 0.043(2) -0.0015(16) 0.0204(17) -0.0017(17)
N6 0.0464(19) 0.0299(18) 0.039(2) -0.0003(15) 0.0150(16) -0.0024(15)
C1 0.038(2) 0.042(2) 0.052(3) 0.012(2) 0.011(2) 0.0064(19)
C2 0.048(3) 0.057(3) 0.067(3) 0.026(2) 0.030(2) 0.005(2)
C3 0.031(2) 0.051(3) 0.064(3) 0.006(2) 0.023(2) -0.0036(19)
C4 0.028(2) 0.028(2) 0.040(2) -0.0032(17) 0.0096(17) -0.0013(16)
C5 0.033(2) 0.0269(19) 0.043(2) 0.0019(17) 0.0183(18) -0.0034(16)
C6 0.035(2) 0.037(2) 0.043(2) -0.0077(18) 0.0123(18) 0.0051(18)
C7 0.027(2) 0.039(2) 0.049(3) -0.0045(19) 0.0136(19) 0.0001(17)
C8 0.0256(19) 0.036(2) 0.038(2) -0.0044(18) 0.0089(17) 0.0002(16)
C9 0.031(2) 0.033(2) 0.037(2) -0.0019(18) 0.0070(17) -0.0050(17)
C10 0.032(2) 0.036(2) 0.034(2) -0.0046(18) 0.0083(17) -0.0062(17)
C11 0.032(2) 0.038(2) 0.035(2) -0.0104(18) 0.0100(17) -0.0003(17)
C12 0.0280(19) 0.032(2) 0.038(2) -0.0032(17) 0.0099(17) -0.0039(16)
C13 0.033(2) 0.042(2) 0.037(2) -0.0035(19) 0.0144(17) -0.0043(18)
C14 0.044(2) 0.037(2) 0.039(2) -0.0074(19) 0.0088(19) -0.0140(19)
C15 0.059(3) 0.055(3) 0.062(3) -0.007(2) 0.040(3) -0.011(2)
N4 0.167(15) 0.32(2) 0.098(11) 0.095(12) 0.041(9) 0.170(14)
C16 0.043(4) 0.094(6) 0.045(5) 0.026(5) 0.032(4) -0.001(4)
C17 0.078(6) 0.137(8) 0.052(5) -0.012(5) 0.017(4) -0.024(6)
C18 0.087(7) 0.234(16) 0.065(7) -0.018(8) 0.029(6) -0.060(8)
C19 0.098(6) 0.216(14) 0.067(6) 0.041(7) 0.033(6) 0.043(9)
C20 0.098(6) 0.216(14) 0.067(6) 0.041(7) 0.033(6) 0.043(9)
N4' 0.032(6) 0.102(12) 0.070(10) 0.018(9) -0.010(6) -0.007(8)
C16' 0.032(6) 0.102(12) 0.070(10) 0.018(9) -0.010(6) -0.007(8)
C17' 0.027(10) 0.066(15) 0.076(14) 0.019(11) 0.015(9) -0.001(9)
C18' 0.082(17) 0.073(16) 0.10(2) 0.017(15) 0.050(16) 0.007(14)
C19' 0.032(6) 0.102(12) 0.070(10) 0.018(9) -0.010(6) -0.007(8)
C20' 0.032(6) 0.102(12) 0.070(10) 0.018(9) -0.010(6) -0.007(8)
C21 0.049(3) 0.037(2) 0.033(2) -0.0038(18) 0.0112(19) -0.001(2)
C22 0.072(3) 0.035(2) 0.038(3) 0.002(2) 0.009(2) 0.004(2)
C23 0.047(2) 0.030(2) 0.034(2) 0.0029(18) 0.0132(18) 0.0055(18)
C24 0.061(3) 0.035(2) 0.046(3) 0.012(2) 0.011(2) 0.012(2)
C25 0.069(3) 0.031(2) 0.062(3) 0.013(2) 0.015(2) 0.004(2)
C26 0.057(3) 0.030(2) 0.054(3) -0.006(2) 0.013(2) -0.001(2)
C27 0.047(2) 0.024(2) 0.039(2) 0.0010(17) 0.0142(19) -0.0020(17)
C28 0.031(2) 0.028(2) 0.039(2) 0.0076(18) 0.0035(17) -0.0084(17)
C29 0.0235(18) 0.0241(19) 0.039(2) 0.0056(17) 0.0027(16) -0.0036(15)
C30 0.035(2) 0.0195(18) 0.045(2) -0.0026(17) 0.0117(18) -0.0029(16)
C31 0.041(2) 0.029(2) 0.036(2) 0.0042(17) 0.0112(18) -0.0075(17)
C32 0.0288(19) 0.0220(19) 0.038(2) 0.0034(16) 0.0050(17) -0.0062(15)
C33 0.0306(19) 0.0232(19) 0.047(2) -0.0022(17) 0.0098(17) -0.0011(16)
C34 0.033(2) 0.029(2) 0.043(2) 0.0065(18) 0.0137(17) -0.0039(17)
C35 0.034(2) 0.0200(19) 0.038(2) 0.0020(16) 0.0087(17) -0.0057(15)
C36 0.048(3) 0.021(2) 0.075(3) 0.001(2) 0.028(2) -0.0032(18)
C37 0.040(2) 0.030(2) 0.066(3) 0.003(2) 0.025(2) -0.0083(18)
C38 0.037(2) 0.0185(18) 0.033(2) 0.0015(15) 0.0090(17) -0.0046(15)
C39 0.039(2) 0.0214(19) 0.049(3) 0.0015(17) 0.0120(19) -0.0002(16)
C40 0.031(2) 0.028(2) 0.050(2) 0.0038(18) 0.0103(17) -0.0036(17)
C41 0.039(2) 0.025(2) 0.030(2) 0.0023(16) 0.0095(17) -0.0070(17)

loop_
_atom_type_symbol
_atom_type_description
_atom_type_scat_dispersion_real
_atom_type_scat_dispersion_imag
_atom_type_scat_source
C C 0.0033 0.0016 'International Tables Vol C Tables 4.2.6.8 and 6.1.1.4'
H H 0.0000 0.0000 'International Tables Vol C Tables 4.2.6.8 and 6.1.1.4'
N N 0.0061 0.0033 'International Tables Vol C Tables 4.2.6.8 and 6.1.1.4'
O O 0.0106 0.0060 'International Tables Vol C Tables 4.2.6.8 and 6.1.1.4'
Cd Cd -0.8075 1.2024 'International Tables Vol C Tables 4.2.6.8 and 6.1.1.4'

loop_
_geom_angle_atom_site_label_1
_geom_angle_atom_site_label_2
_geom_angle_atom_site_label_3
_geom_angle
_geom_angle_site_symmetry_1
_geom_angle_site_symmetry_3
_geom_angle_publ_flag
O8 Cd N6 173.15(10) . 4_665 ?
O8 Cd O5 85.22(9) . . ?
N6 Cd O5 90.40(10) 4_665 . ?
O8 Cd O6 93.91(9) . 2_745 ?
N6 Cd O6 92.93(10) 4_665 2_745 ?
O5 Cd O6 131.35(9) . 2_745 ?
O8 Cd N1 87.65(10) . . ?
N6 Cd N1 86.93(10) 4_665 . ?
O5 Cd N1 87.86(9) . . ?
O6 Cd N1 140.78(9) 2_745 . ?
O8 Cd O7 87.11(9) . 2_745 ?
N6 Cd O7 96.75(9) 4_665 2_745 ?
O5 Cd O7 170.79(8) . 2_745 ?
O6 Cd O7 54.29(8) 2_745 2_745 ?
N1 Cd O7 86.74(9) . 2_745 ?
O8 Cd O4 95.30(9) . . ?
N6 Cd O4 86.21(10) 4_665 . ?
O5 Cd O4 53.07(8) . . ?
O6 Cd O4 78.74(9) 2_745 . ?
N1 Cd O4 140.21(9) . . ?
O7 Cd O4 132.99(8) 2_745 . ?
O8 Cd C41 91.68(10) . 2_745 ?
N6 Cd C41 94.34(10) 4_665 2_745 ?
O5 Cd C41 157.88(10) . 2_745 ?
O6 Cd C41 26.91(9) 2_745 2_745 ?
N1 Cd C41 113.93(10) . 2_745 ?
O7 Cd C41 27.41(9) 2_745 2_745 ?
O4 Cd C41 105.65(10) . 2_745 ?
C28 O4 Cd 89.1(2) . . ?
C28 O5 Cd 95.8(2) . . ?
C41 O6 Cd 92.8(2) . 2_755 ?
C41 O7 Cd 91.2(2) . 2_755 ?
Cd O8 H8B 108.4 . . ?
Cd O8 H8C 108.4 . . ?
H8B O8 H8C 107.6 . . ?
H9C O9 H9D 108.2 . . ?
C1 N1 C5 117.0(3) . . ?
C1 N1 Cd 121.9(2) . . ?
C5 N1 Cd 121.1(2) . . ?
C7 N2 C6 122.1(3) . . ?
C7 N2 H2A 118.9 . . ?
C6 N2 H2A 118.9 . . ?
C14 N3 C15 122.2(3) . . ?
C14 N3 H3A 118.9 . . ?
C15 N3 H3A 118.9 . . ?
C21 N5 C22 120.4(3) . . ?
C21 N5 H5A 119.8 . . ?
C22 N5 H5A 119.8 . . ?
C26 N6 C27 116.8(3) . . ?
C26 N6 Cd 121.9(3) . 4_566 ?
C27 N6 Cd 121.1(2) . 4_566 ?
N1 C1 C2 122.8(4) . . ?
N1 C1 H1A 118.6 . . ?
C2 C1 H1A 118.6 . . ?
C3 C2 C1 118.8(4) . . ?
C3 C2 H2B 120.6 . . ?
C1 C2 H2B 120.6 . . ?
C2 C3 C4 119.8(3) . . ?
C2 C3 H3B 120.1 . . ?
C4 C3 H3B 120.1 . . ?
C5 C4 C3 117.0(3) . . ?
C5 C4 C6 121.0(3) . . ?
C3 C4 C6 122.0(3) . . ?
N1 C5 C4 124.6(3) . . ?
N1 C5 H5B 117.7 . . ?
C4 C5 H5B 117.7 . . ?
N2 C6 C4 112.3(3) . . ?
N2 C6 H6B 109.1 . . ?
C4 C6 H6B 109.1 . . ?
N2 C6 H6C 109.1 . . ?
C4 C6 H6C 109.1 . . ?
H6B C6 H6C 107.9 . . ?
O1 C7 N2 122.8(3) . . ?
O1 C7 C8 120.5(3) . . ?
N2 C7 C8 116.7(3) . . ?
C9 C8 C13 118.9(3) . . ?
C9 C8 C7 122.6(3) . . ?
C13 C8 C7 118.4(3) . . ?
C8 C9 C10 120.9(3) . . ?
C8 C9 H9A 119.6 . . ?
C10 C9 H9A 119.6 . . ?
C11 C10 C9 119.4(3) . . ?
C11 C10 C14 124.4(3) . . ?
C9 C10 C14 116.2(3) . . ?
C10 C11 C12 120.6(3) . . ?
C10 C11 H11A 119.7 . . ?
C12 C11 H11A 119.7 . . ?
C11 C12 C13 119.1(3) . . ?
C11 C12 C21 124.5(3) . . ?
C13 C12 C21 116.4(3) . . ?
C12 C13 C8 121.0(3) . . ?
C12 C13 H13A 119.5 . . ?
C8 C13 H13A 119.5 . . ?
O2 C14 N3 121.2(4) . . ?
O2 C14 C10 120.6(4) . . ?
N3 C14 C10 118.1(3) . . ?
C16 C15 N3 113.2(4) . . ?
N3 C15 C16' 114.7(12) . . ?
C16 C15 H15A 108.9 . . ?
N3 C15 H15A 108.9 . . ?
C16 C15 H15B 108.9 . . ?
N3 C15 H15B 108.9 . . ?
H15A C15 H15B 107.8 . . ?
C20 N4 C19 114.6(17) . . ?
C20 C16 C17 112.9(9) . . ?
C20 C16 C15 126.7(11) . . ?
C17 C16 C15 120.1(8) . . ?
C18 C17 C16 120.5(10) . . ?
C18 C17 H17A 119.7 . . ?
C16 C17 H17A 119.7 . . ?
C19 C18 C17 116.2(12) . . ?
C19 C18 H18A 121.9 . . ?
C17 C18 H18A 121.9 . . ?
C18 C19 N4 126.4(16) . . ?
C18 C19 H19A 116.8 . . ?
N4 C19 H19A 116.8 . . ?
N4 C20 C16 129.2(18) . . ?
N4 C20 H20A 115.4 . . ?
C16 C20 H20A 115.4 . . ?
C19' N4' C20' 117(2) . . ?
C17' C16' C20' 125(3) . . ?
C17' C16' C15 116(2) . . ?
C20' C16' C15 119(3) . . ?
C16' C17' C18' 116(2) . . ?
C16' C17' H17B 122.1 . . ?
C18' C17' H17B 122.1 . . ?
C19' C18' C17' 115(2) . . ?
C19' C18' H18B 122.4 . . ?
C17' C18' H18B 122.4 . . ?
N4' C19' C18' 131(3) . . ?
N4' C19' H19B 114.4 . . ?
C18' C19' H19B 114.4 . . ?
C16' C20' N4' 115(3) . . ?
C16' C20' H20B 122.6 . . ?
N4' C20' H20B 122.6 . . ?
O3 C21 N5 122.4(4) . . ?
O3 C21 C12 121.9(4) . . ?
N5 C21 C12 115.6(3) . . ?
N5 C22 C23 116.6(3) . . ?
N5 C22 H22A 108.1 . . ?
C23 C22 H22A 108.1 . . ?
N5 C22 H22B 108.1 . . ?
C23 C22 H22B 108.1 . . ?
H22A C22 H22B 107.3 . . ?
C27 C23 C24 117.5(4) . . ?
C27 C23 C22 123.6(3) . . ?
C24 C23 C22 118.9(3) . . ?
C25 C24 C23 119.6(4) . . ?
C25 C24 H24A 120.2 . . ?
C23 C24 H24A 120.2 . . ?
C26 C25 C24 118.4(4) . . ?
C26 C25 H25A 120.8 . . ?
C24 C25 H25A 120.8 . . ?
N6 C26 C25 123.5(4) . . ?
N6 C26 H26A 118.3 . . ?
C25 C26 H26A 118.3 . . ?
N6 C27 C23 124.1(3) . . ?
N6 C27 H27A 117.9 . . ?
C23 C27 H27A 117.9 . . ?
O4 C28 O5 122.0(3) . . ?
O4 C28 C29 119.5(3) . . ?
O5 C28 C29 118.4(3) . . ?
C30 C29 C34 119.0(3) . . ?
C30 C29 C28 120.5(3) . . ?
C34 C29 C28 120.4(3) . . ?
C29 C30 C31 120.3(3) . . ?
C29 C30 H30A 119.9 . . ?
C31 C30 H30A 119.9 . . ?
C30 C31 C32 120.9(3) . . ?
C30 C31 H31A 119.6 . . ?
C32 C31 H31A 119.6 . . ?
C33 C32 C31 118.1(3) . . ?
C33 C32 C35 120.4(3) . . ?
C31 C32 C35 121.2(3) . . ?
C34 C33 C32 120.6(3) . . ?
C34 C33 H33A 119.7 . . ?
C32 C33 H33A 119.7 . . ?
C33 C34 C29 121.0(3) . . ?
C33 C34 H34A 119.5 . . ?
C29 C34 H34A 119.5 . . ?
C36 C35 C40 117.9(3) . . ?
C36 C35 C32 119.7(3) . . ?
C40 C35 C32 122.1(3) . . ?
C37 C36 C35 120.5(4) . . ?
C37 C36 H36A 119.7 . . ?
C35 C36 H36A 119.7 . . ?
C38 C37 C36 121.8(3) . . ?
C38 C37 H37A 119.1 . . ?
C36 C37 H37A 119.1 . . ?
C37 C38 C39 117.6(3) . . ?
C37 C38 C41 121.2(3) . . ?
C39 C38 C41 120.7(3) . . ?
C40 C39 C38 120.9(3) . . ?
C40 C39 H39A 119.5 . . ?
C38 C39 H39A 119.5 . . ?
C39 C40 C35 120.9(3) . . ?
C39 C40 H40A 119.6 . . ?
C35 C40 H40A 119.6 . . ?
O6 C41 O7 121.5(3) . . ?
O6 C41 C38 119.5(3) . . ?
O7 C41 C38 118.9(3) . . ?
O6 C41 Cd 60.28(18) . 2_755 ?
O7 C41 Cd 61.35(17) . 2_755 ?
C38 C41 Cd 172.4(2) . 2_755 ?

loop_
_geom_bond_atom_site_label_1
_geom_bond_atom_site_label_2
_geom_bond_distance
_geom_bond_site_symmetry_2
_geom_bond_publ_flag
Cd O8 2.285(2) . ?
Cd N6 2.348(3) 4_665 ?
Cd O5 2.360(2) . ?
Cd O6 2.394(2) 2_745 ?
Cd N1 2.406(3) . ?
Cd O7 2.417(2) 2_745 ?
Cd O4 2.520(2) . ?
Cd C41 2.753(3) 2_745 ?
O1 C7 1.228(4) . ?
O2 C14 1.224(4) . ?
O3 C21 1.203(4) . ?
O4 C28 1.234(4) . ?
O5 C28 1.264(4) . ?
O6 C41 1.248(4) . ?
O7 C41 1.268(4) . ?
O8 H8B 0.8502 . ?
O8 H8C 0.8501 . ?
O9 H9C 0.8500 . ?
O9 H9D 0.8500 . ?
N1 C1 1.325(4) . ?
N1 C5 1.339(4) . ?
N2 C7 1.330(4) . ?
N2 C6 1.456(4) . ?
N2 H2A 0.8600 . ?
N3 C14 1.324(5) . ?
N3 C15 1.460(5) . ?
N3 H3A 0.8600 . ?
N5 C21 1.353(5) . ?
N5 C22 1.457(4) . ?
N5 H5A 0.8600 . ?
N6 C26 1.334(5) . ?
N6 C27 1.349(4) . ?
C1 C2 1.378(5) . ?
C1 H1A 0.9300 . ?
C2 C3 1.374(5) . ?
C2 H2B 0.9300 . ?
C3 C4 1.374(5) . ?
C3 H3B 0.9300 . ?
C4 C5 1.374(5) . ?
C4 C6 1.502(5) . ?
C5 H5B 0.9300 . ?
C6 H6B 0.9700 . ?
C6 H6C 0.9700 . ?
C7 C8 1.495(5) . ?
C8 C9 1.379(5) . ?
C8 C13 1.393(5) . ?
C9 C10 1.391(5) . ?
C9 H9A 0.9300 . ?
C10 C11 1.385(5) . ?
C10 C14 1.498(5) . ?
C11 C12 1.386(5) . ?
C11 H11A 0.9300 . ?
C12 C13 1.388(5) . ?
C12 C21 1.520(5) . ?
C13 H13A 0.9300 . ?
C15 C16 1.398(8) . ?
C15 C16' 1.82(3) . ?
C15 H15A 0.9700 . ?
C15 H15B 0.9700 . ?
N4 C20 1.280(15) . ?
N4 C19 1.30(2) . ?
C16 C20 1.319(16) . ?
C16 C17 1.394(11) . ?
C17 C18 1.380(13) . ?
C17 H17A 0.9300 . ?
C18 C19 1.298(17) . ?
C18 H18A 0.9300 . ?
C19 H19A 0.9300 . ?
C20 H20A 0.9300 . ?
N4' C19' 1.08(4) . ?
N4' C20' 1.47(4) . ?
C16' C17' 1.22(4) . ?
C16' C20' 1.40(4) . ?
C17' C18' 1.46(3) . ?
C17' H17B 0.9300 . ?
C18' C19' 1.36(4) . ?
C18' H18B 0.9300 . ?
C19' H19B 0.9300 . ?
C20' H20B 0.9300 . ?
C22 C23 1.500(5) . ?
C22 H22A 0.9700 . ?
C22 H22B 0.9700 . ?
C23 C27 1.371(5) . ?
C23 C24 1.384(5) . ?
C24 C25 1.381(5) . ?
C24 H24A 0.9300 . ?
C25 C26 1.374(5) . ?
C25 H25A 0.9300 . ?
C26 H26A 0.9300 . ?
C27 H27A 0.9300 . ?
C28 C29 1.504(5) . ?
C29 C30 1.380(5) . ?
C29 C34 1.385(5) . ?
C30 C31 1.387(4) . ?
C30 H30A 0.9300 . ?
C31 C32 1.394(5) . ?
C31 H31A 0.9300 . ?
C32 C33 1.393(5) . ?
C32 C35 1.493(4) . ?
C33 C34 1.375(5) . ?
C33 H33A 0.9300 . ?
C34 H34A 0.9300 . ?
C35 C36 1.383(5) . ?
C35 C40 1.384(5) . ?
C36 C37 1.379(5) . ?
C36 H36A 0.9300 . ?
C37 C38 1.371(5) . ?
C37 H37A 0.9300 . ?
C38 C39 1.387(5) . ?
C38 C41 1.490(4) . ?
C39 C40 1.383(4) . ?
C39 H39A 0.9300 . ?
C40 H40A 0.9300 . ?
